data_1538073
loop_
_publ_author_name
'Furuseth, S.'
'Brattas, L.'
'Kjekshus, A.'

_publ_section_title
;
 On the crystal structures of Ti S3, Zr S3, Zr Se3, Zr Te3, Hf S3, and Hf
 Se3
;
_journal_name_full 'Acta Chemica Scandinavica, Series A: (28,1974-)'
_journal_page_first 623
_journal_page_last 631
_journal_volume 29
_journal_year 1975
_chemical_formula_sum 'Se3 Zr'
_chemical_name_systematic 'Zr Se3'
_space_group_IT_number 11
_symmetry_space_group_name_Hall '-P 2yb'
_symmetry_space_group_name_H-M 'P 1 21/m 1'
_cell_angle_alpha 90
_cell_angle_beta 97.48
_cell_angle_gamma 90
_cell_formula_units_Z 2
_cell_length_a 5.4109
_cell_length_b 3.7488
_cell_length_c 9.444
_cell_volume 189.936
_citation_journal_id_ASTM ACAPCT
_cod_data_source_file Furuseth_ACAPCT_1975_1980.cif
_cod_data_source_block Se3Zr1
_cod_original_cell_volume 189.9356
_cod_original_formula_sum 'Se3 Zr1'
_cod_database_code 1538073

loop_
_symmetry_equiv_pos_as_xyz
x,y,z
-x,y+1/2,-z
-x,-y,-z
x,-y-1/2,z

loop_
_atom_site_label
_atom_site_type_symbol
_atom_site_fract_x
_atom_site_fract_y
_atom_site_fract_z
_atom_site_occupancy
_atom_site_U_iso_or_equiv
Se1 Se 0.762 0.25 0.554 1 0.0
Zr1 Zr 0.285 0.25 0.656 1 0.0
Se2 Se 0.456 0.25 0.174 1 0.0
Se3 Se 0.888 0.25 0.169 1 0.0
